data_7216241
loop_
_publ_author_name
'Wang, Jian-Rong'
'Ye, Chanjuan'
'Mei, Xuefeng'

_publ_section_title
;
 Structural and physicochemical aspects of hydrochlorothiazide co-crystals
;
_journal_issue 30
_journal_name_full CrystEngComm
_journal_page_first 6996
_journal_paper_doi 10.1039/C4CE00666F
_journal_volume 16
_journal_year 2014
_chemical_formula_sum 'C12 H13 Cl N6 O5 S2'
_chemical_formula_weight 420.87
_chemical_name_common 'COCRYSTAL 1'
_chemical_name_systematic
;
 ?
;
_space_group_IT_number 19
_symmetry_cell_setting orthorhombic
_symmetry_space_group_name_Hall 'P 2ac 2ab'
_symmetry_space_group_name_H-M 'P 21 21 21'
_atom_sites_solution_hydrogens geom
_atom_sites_solution_primary direct
_atom_sites_solution_secondary difmap
_audit_creation_method SHELXL-97
_cell_angle_alpha 90.00
_cell_angle_beta 90.00
_cell_angle_gamma 90.00
_cell_formula_units_Z 4
_cell_length_a 7.673(6)
_cell_length_b 13.318(11)
_cell_length_c 16.250(14)
_cell_measurement_reflns_used 6169
_cell_measurement_temperature 296(2)
_cell_measurement_theta_max 54.87
_cell_measurement_theta_min 4.50
_cell_volume 1661(2)
_computing_cell_refinement 'Bruker SAINT'
_computing_data_collection 'Bruker APEX2'
_computing_data_reduction 'Bruker SAINT'
_computing_molecular_graphics 'Bruker SHELXTL'
_computing_publication_material 'Bruker SHELXTL'
_computing_structure_refinement 'SHELXL-97 (Sheldrick, 2008)'
_computing_structure_solution 'SHELXS-97 (Sheldrick, 2008)'
_diffrn_ambient_temperature 296(2)
_diffrn_measured_fraction_theta_full 0.994
_diffrn_measured_fraction_theta_max 0.994
_diffrn_measurement_device_type 'Bruker APEX-II CCD'
_diffrn_measurement_method 'phi and omega scans'
_diffrn_radiation_monochromator graphite
_diffrn_radiation_source 'fine-focus sealed tube'
_diffrn_radiation_type MoK\a
_diffrn_radiation_wavelength 0.71073
_diffrn_reflns_av_R_equivalents 0.0789
_diffrn_reflns_av_sigmaI/netI 0.1293
_diffrn_reflns_limit_h_max 8
_diffrn_reflns_limit_h_min -8
_diffrn_reflns_limit_k_max 14
_diffrn_reflns_limit_k_min -15
_diffrn_reflns_limit_l_max 18
_diffrn_reflns_limit_l_min -18
_diffrn_reflns_number 7041
_diffrn_reflns_theta_full 24.41
_diffrn_reflns_theta_max 24.41
_diffrn_reflns_theta_min 1.98
_exptl_absorpt_coefficient_mu 0.507
_exptl_absorpt_correction_T_max 0.9893
_exptl_absorpt_correction_T_min 0.9684
_exptl_absorpt_correction_type multi-scan
_exptl_absorpt_process_details sadabs
_exptl_crystal_colour colorless
_exptl_crystal_density_diffrn 1.683
_exptl_crystal_density_method 'not measured'
_exptl_crystal_description block
_exptl_crystal_F_000 728
_exptl_crystal_size_max 0.15
_exptl_crystal_size_mid 0.10
_exptl_crystal_size_min 0.10
_refine_diff_density_max 0.329
_refine_diff_density_min -0.380
_refine_diff_density_rms 0.082
_refine_ls_abs_structure_details 'Flack H D (1983), Acta Cryst. A39, 876-881'
_refine_ls_abs_structure_Flack -0.02(13)
_refine_ls_extinction_coef 0.0039(15)
_refine_ls_extinction_expression Fc^*^=kFc[1+0.001xFc^2^\l^3^/sin(2\q)]^-1/4^
_refine_ls_extinction_method none
_refine_ls_goodness_of_fit_ref 1.022
_refine_ls_hydrogen_treatment mixed
_refine_ls_matrix_type full
_refine_ls_number_parameters 239
_refine_ls_number_reflns 2711
_refine_ls_number_restraints 0
_refine_ls_restrained_S_all 1.022
_refine_ls_R_factor_all 0.1120
_refine_ls_R_factor_gt 0.0538
_refine_ls_shift/su_max 0.000
_refine_ls_shift/su_mean 0.000
_refine_ls_structure_factor_coef Fsqd
_refine_ls_weighting_details 'calc w=1/[\s^2^(Fo^2^)+(0.0271P)^2^+0.0000P] where P=(Fo^2^+2Fc^2^)/3'
_refine_ls_weighting_scheme calc
_refine_ls_wR_factor_gt 0.0996
_refine_ls_wR_factor_ref 0.1215
_reflns_number_gt 1744
_reflns_number_total 2711
_reflns_threshold_expression >2sigma(I)
_cod_data_source_file c4ce00666f2.cif
_cod_data_source_block C:\Users\JRWang\Desktop\1.CIF
_cod_depositor_comments 'Adding full bibliography for 7216241--7216244.cif.'
_cod_original_sg_symbol_H-M P212121
_cod_database_code 7216241

loop_
_symmetry_equiv_pos_as_xyz
'x, y, z'
'x+1/2, -y+1/2, -z'
'-x, y+1/2, -z+1/2'
'-x+1/2, -y, z+1/2'

loop_
_atom_site_label
_atom_site_type_symbol
_atom_site_fract_x
_atom_site_fract_y
_atom_site_fract_z
_atom_site_U_iso_or_equiv
_atom_site_adp_type
_atom_site_occupancy
_atom_site_symmetry_multiplicity
_atom_site_calc_flag
_atom_site_refinement_flags
Cl1 Cl 0.4235(2) 0.41285(13) 0.38868(10) 0.0442(5) Uani 1 1 d .
S1 S 0.0141(2) 0.40662(14) 0.45232(10) 0.0359(5) Uani 1 1 d .
S2 S -0.1778(2) 0.36336(13) 0.12993(10) 0.0343(4) Uani 1 1 d .
O1 O -0.3227(5) 0.4260(3) 0.1519(3) 0.0468(13) Uani 1 1 d .
O2 O -0.2076(6) 0.2586(3) 0.1154(3) 0.0453(12) Uani 1 1 d .
O3 O 0.0742(6) 0.5027(3) 0.4818(3) 0.0480(13) Uani 1 1 d .
O4 O -0.1712(5) 0.3848(4) 0.4547(3) 0.0483(13) Uani 1 1 d .
O5 O 0.4686(5) 0.3644(3) 0.5853(3) 0.0450(13) Uani 1 1 d .
C1 C 0.0817(9) 0.3626(5) 0.0298(4) 0.0410(18) Uani 1 1 d .
H1A H 0.0660 0.2907 0.0239 0.049 Uiso 1 1 calc R
H1B H 0.1262 0.3883 -0.0220 0.049 Uiso 1 1 calc R
C6 C 0.2500(8) 0.4031(5) 0.3193(4) 0.0310(16) Uani 1 1 d .
N5 N 0.9418(7) 0.3468(4) 0.7172(4) 0.0449(15) Uani 1 1 d .
N3 N 0.1106(7) 0.3218(4) 0.5052(3) 0.0450(16) Uani 1 1 d .
H4 H 0.1832 0.3386 0.5431 0.054 Uiso 1 1 calc R
H3 H 0.0898 0.2594 0.4958 0.054 Uiso 1 1 calc R
C5 C 0.0765(8) 0.3963(5) 0.3477(3) 0.0282(15) Uani 1 1 d .
C4 C -0.0520(7) 0.3842(4) 0.2873(4) 0.0261(15) Uani 1 1 d .
H8 H -0.1681 0.3803 0.3036 0.031 Uiso 1 1 calc R
C3 C -0.0122(7) 0.3776(4) 0.2039(4) 0.0270(15) Uani 1 1 d .
C2 C 0.1631(8) 0.3864(4) 0.1760(4) 0.0290(16) Uani 1 1 d .
N2 N 0.2090(8) 0.3821(5) 0.0946(4) 0.0439(17) Uani 1 1 d .
C7 C 0.2928(8) 0.3993(5) 0.2376(4) 0.0353(16) Uani 1 1 d .
H9 H 0.4090 0.4053 0.2221 0.042 Uiso 1 1 calc R
N1 N -0.0867(6) 0.4092(4) 0.0470(3) 0.0367(13) Uani 1 1 d .
H1 H -0.1327 0.4554 0.0171 0.044 Uiso 1 1 calc R
N4 N 0.6164(6) 0.3673(4) 0.7938(3) 0.0383(14) Uani 1 1 d .
C8 C 0.6328(7) 0.3594(5) 0.7117(4) 0.0314(16) Uani 1 1 d .
C10 C 0.9247(9) 0.3550(5) 0.7985(5) 0.048(2) Uani 1 1 d .
H10 H 1.0246 0.3522 0.8308 0.057 Uiso 1 1 calc R
C9 C 0.7935(8) 0.3508(5) 0.6737(4) 0.0340(17) Uani 1 1 d .
H9A H 0.7988 0.3477 0.6166 0.041 Uiso 1 1 calc R
C11 C 0.7640(9) 0.3675(5) 0.8376(4) 0.0452(19) Uani 1 1 d .
H11 H 0.7596 0.3761 0.8943 0.054 Uiso 1 1 calc R
C12 C 0.4659(8) 0.3595(5) 0.6619(5) 0.0338(16) Uani 1 1 d .
N6 N 0.3219(6) 0.3538(4) 0.7084(3) 0.0437(15) Uani 1 1 d .
H6A H 0.2208 0.3534 0.6854 0.052 Uiso 1 1 calc R
H6B H 0.3305 0.3506 0.7611 0.052 Uiso 1 1 calc R
H2 H 0.301(8) 0.395(4) 0.076(3) 0.023(19) Uiso 1 1 d .

loop_
_atom_site_aniso_label
_atom_site_aniso_U_11
_atom_site_aniso_U_22
_atom_site_aniso_U_33
_atom_site_aniso_U_23
_atom_site_aniso_U_13
_atom_site_aniso_U_12
Cl1 0.0255(9) 0.0665(12) 0.0405(11) 0.0021(9) -0.0096(8) -0.0060(9)
S1 0.0237(10) 0.0588(11) 0.0252(10) -0.0030(9) 0.0011(8) -0.0015(9)
S2 0.0296(10) 0.0454(10) 0.0279(9) 0.0021(9) -0.0040(8) -0.0037(9)
O1 0.027(3) 0.073(3) 0.041(3) 0.000(3) -0.003(2) 0.014(3)
O2 0.051(3) 0.047(3) 0.038(3) -0.004(2) -0.013(3) -0.016(2)
O3 0.045(3) 0.058(3) 0.041(3) -0.020(2) -0.003(3) -0.005(3)
O4 0.017(2) 0.089(4) 0.039(3) -0.004(3) 0.004(2) -0.005(2)
O5 0.032(3) 0.072(3) 0.031(3) 0.009(2) -0.011(2) 0.004(2)
C1 0.043(5) 0.054(4) 0.026(4) -0.003(4) 0.013(4) 0.001(4)
C6 0.029(4) 0.036(4) 0.028(4) 0.002(3) -0.010(3) 0.000(3)
N5 0.019(3) 0.069(4) 0.047(4) -0.004(3) -0.005(3) -0.001(3)
N3 0.046(4) 0.058(4) 0.030(3) 0.014(3) -0.012(3) -0.005(3)
C5 0.022(3) 0.048(4) 0.015(3) -0.002(3) 0.005(3) -0.001(3)
C4 0.014(3) 0.039(4) 0.025(4) 0.003(3) 0.005(3) 0.002(3)
C3 0.021(3) 0.040(4) 0.020(4) -0.001(3) -0.001(3) 0.001(3)
C2 0.032(4) 0.027(4) 0.028(4) 0.005(3) 0.001(3) -0.003(3)
N2 0.023(4) 0.079(5) 0.029(3) -0.001(3) 0.009(3) -0.009(4)
C7 0.021(4) 0.047(4) 0.038(4) 0.011(4) 0.003(3) -0.003(3)
N1 0.029(3) 0.059(3) 0.022(3) 0.016(3) -0.001(3) 0.009(3)
N4 0.032(3) 0.044(3) 0.039(3) -0.005(3) -0.004(3) -0.004(3)
C8 0.017(4) 0.039(4) 0.038(4) -0.002(4) -0.004(3) 0.000(3)
C10 0.035(4) 0.060(5) 0.048(5) -0.006(4) -0.013(4) 0.001(4)
C9 0.020(4) 0.051(4) 0.031(4) 0.009(4) 0.010(3) -0.007(4)
C11 0.037(4) 0.066(5) 0.032(4) -0.011(4) -0.011(4) 0.000(4)
C12 0.027(4) 0.032(4) 0.043(4) -0.004(3) -0.004(4) 0.004(3)
N6 0.017(3) 0.070(4) 0.045(4) 0.005(3) 0.003(3) 0.008(3)

loop_
_atom_type_symbol
_atom_type_description
_atom_type_scat_dispersion_real
_atom_type_scat_dispersion_imag
_atom_type_scat_source
C C 0.0033 0.0016 'International Tables Vol C Tables 4.2.6.8 and 6.1.1.4'
H H 0.0000 0.0000 'International Tables Vol C Tables 4.2.6.8 and 6.1.1.4'
N N 0.0061 0.0033 'International Tables Vol C Tables 4.2.6.8 and 6.1.1.4'
O O 0.0106 0.0060 'International Tables Vol C Tables 4.2.6.8 and 6.1.1.4'
S S 0.1246 0.1234 'International Tables Vol C Tables 4.2.6.8 and 6.1.1.4'
Cl Cl 0.1484 0.1585 'International Tables Vol C Tables 4.2.6.8 and 6.1.1.4'

loop_
_geom_angle_atom_site_label_1
_geom_angle_atom_site_label_2
_geom_angle_atom_site_label_3
_geom_angle
O3 S1 O4 118.8(3)
O3 S1 N3 107.4(3)
O4 S1 N3 107.3(3)
O3 S1 C5 107.5(3)
O4 S1 C5 106.0(3)
N3 S1 C5 109.6(3)
O2 S2 O1 118.9(3)
O2 S2 N1 107.2(3)
O1 S2 N1 108.6(3)
O2 S2 C3 109.5(3)
O1 S2 C3 109.1(3)
N1 S2 C3 102.4(3)
N2 C1 N1 112.2(5)
N2 C1 H1A 109.2
N1 C1 H1A 109.2
N2 C1 H1B 109.2
N1 C1 H1B 109.2
H1A C1 H1B 107.9
C7 C6 C5 122.7(5)
C7 C6 Cl1 116.4(5)
C5 C6 Cl1 120.8(5)
C10 N5 C9 115.8(6)
S1 N3 H4 120.0
S1 N3 H3 120.0
H4 N3 H3 120.0
C4 C5 C6 116.3(5)
C4 C5 S1 119.4(4)
C6 C5 S1 124.3(4)
C3 C4 C5 122.3(5)
C3 C4 H8 118.8
C5 C4 H8 118.8
C4 C3 C2 120.8(6)
C4 C3 S2 120.9(5)
C2 C3 S2 118.2(5)
N2 C2 C7 120.3(6)
N2 C2 C3 123.2(6)
C7 C2 C3 116.5(6)
C2 N2 C1 122.2(6)
C2 N2 H2 127(4)
C1 N2 H2 111(4)
C6 C7 C2 121.3(6)
C6 C7 H9 119.4
C2 C7 H9 119.4
C1 N1 S2 112.2(4)
C1 N1 H1 123.9
S2 N1 H1 123.9
C11 N4 C8 116.7(6)
N4 C8 C9 122.2(6)
N4 C8 C12 116.8(6)
C9 C8 C12 121.0(6)
N5 C10 C11 123.2(7)
N5 C10 H10 118.4
C11 C10 H10 118.4
N5 C9 C8 121.7(6)
N5 C9 H9A 119.2
C8 C9 H9A 119.2
N4 C11 C10 120.3(7)
N4 C11 H11 119.8
C10 C11 H11 119.8
O5 C12 N6 125.4(6)
O5 C12 C8 121.3(6)
N6 C12 C8 113.3(6)
C12 N6 H6A 120.0
C12 N6 H6B 120.0
H6A N6 H6B 120.0

loop_
_geom_bond_atom_site_label_1
_geom_bond_atom_site_label_2
_geom_bond_distance
Cl1 C6 1.749(6)
S1 O3 1.441(4)
S1 O4 1.451(4)
S1 N3 1.601(5)
S1 C5 1.772(6)
S2 O2 1.434(4)
S2 O1 1.436(4)
S2 N1 1.636(5)
S2 C3 1.760(6)
O5 C12 1.246(8)
C1 N2 1.460(8)
C1 N1 1.461(7)
C1 H1A 0.9700
C1 H1B 0.9700
C6 C7 1.369(8)
C6 C5 1.412(8)
N5 C10 1.332(9)
N5 C9 1.340(8)
N3 H4 0.8600
N3 H3 0.8600
C5 C4 1.400(8)
C4 C3 1.392(8)
C4 H8 0.9300
C3 C2 1.424(8)
C2 N2 1.370(8)
C2 C7 1.422(8)
N2 H2 0.79(6)
C7 H9 0.9300
N1 H1 0.8600
N4 C11 1.337(8)
N4 C8 1.344(8)
C8 C9 1.384(8)
C8 C12 1.515(9)
C10 C11 1.397(9)
C10 H10 0.9300
C9 H9A 0.9300
C11 H11 0.9300
C12 N6 1.341(8)
N6 H6A 0.8600
N6 H6B 0.8600

loop_
_geom_torsion_atom_site_label_1
_geom_torsion_atom_site_label_2
_geom_torsion_atom_site_label_3
_geom_torsion_atom_site_label_4
_geom_torsion
C7 C6 C5 C4 0.7(10)
Cl1 C6 C5 C4 -177.2(5)
C7 C6 C5 S1 -176.9(5)
Cl1 C6 C5 S1 5.2(8)
O3 S1 C5 C4 -119.8(5)
O4 S1 C5 C4 8.3(6)
N3 S1 C5 C4 123.7(5)
O3 S1 C5 C6 57.8(6)
O4 S1 C5 C6 -174.2(5)
N3 S1 C5 C6 -58.7(6)
C6 C5 C4 C3 0.9(9)
S1 C5 C4 C3 178.7(5)
C5 C4 C3 C2 -2.1(9)
C5 C4 C3 S2 -179.5(5)
O2 S2 C3 C4 -91.1(5)
O1 S2 C3 C4 40.5(6)
N1 S2 C3 C4 155.4(5)
O2 S2 C3 C2 91.4(5)
O1 S2 C3 C2 -137.0(5)
N1 S2 C3 C2 -22.1(5)
C4 C3 C2 N2 -179.0(6)
S2 C3 C2 N2 -1.5(8)
C4 C3 C2 C7 1.6(8)
S2 C3 C2 C7 179.1(4)
C7 C2 N2 C1 176.1(6)
C3 C2 N2 C1 -3.3(10)
N1 C1 N2 C2 36.3(9)
C5 C6 C7 C2 -1.1(10)
Cl1 C6 C7 C2 176.9(5)
N2 C2 C7 C6 -179.5(6)
C3 C2 C7 C6 -0.1(9)
N2 C1 N1 S2 -63.3(6)
O2 S2 N1 C1 -62.0(5)
O1 S2 N1 C1 168.4(4)
C3 S2 N1 C1 53.2(5)
C11 N4 C8 C9 0.7(10)
C11 N4 C8 C12 -179.8(5)
C9 N5 C10 C11 -0.3(11)
C10 N5 C9 C8 -2.1(10)
N4 C8 C9 N5 2.0(11)
C12 C8 C9 N5 -177.4(6)
C8 N4 C11 C10 -3.1(10)
N5 C10 C11 N4 3.1(12)
N4 C8 C12 O5 171.5(6)
C9 C8 C12 O5 -9.1(10)
N4 C8 C12 N6 -8.5(8)
C9 C8 C12 N6 170.9(6)
